data_7016181
loop_
_publ_author_name
'Shejwalkar, Pushkar'
'Rath, Nigam P.'
'Bauer, Eike B.'

_publ_section_title
;
 New iron(ii) \a-iminopyridine complexes and their catalytic activity
 in the oxidation of activated methylene groups and secondary alcohols
 to ketones.
;
_journal_issue 29
_journal_name_full 'Dalton transactions (Cambridge, England : 2003)'
_journal_page_first 7617
_journal_page_last 7631
_journal_paper_doi 10.1039/c1dt10387c
_journal_volume 40
_journal_year 2011
_chemical_formula_sum 'C32 H32 F6 Fe N4 O6 S2'
_chemical_formula_weight 802.59
_chemical_name_systematic
;
?
;
_space_group_IT_number 5
_symmetry_cell_setting monoclinic
_symmetry_space_group_name_Hall 'C 2y'
_symmetry_space_group_name_H-M 'C 1 2 1'
_atom_sites_solution_hydrogens geom
_atom_sites_solution_primary direct
_atom_sites_solution_secondary difmap
_audit_creation_method SHELXL-97
_cell_angle_alpha 90.00
_cell_angle_beta 94.145(5)
_cell_angle_gamma 90.00
_cell_formula_units_Z 4
_cell_length_a 13.7219(17)
_cell_length_b 14.5742(17)
_cell_length_c 18.219(2)
_cell_measurement_reflns_used 2047
_cell_measurement_temperature 296(2)
_cell_measurement_theta_max 20.80
_cell_measurement_theta_min 2.95
_cell_volume 3634.0(7)
_computing_cell_refinement 'Bruker SAINT'
_computing_data_collection 'Bruker APEX2'
_computing_data_reduction 'Bruker SAINT'
_computing_molecular_graphics 'Bruker SHELXTL'
_computing_publication_material 'Bruker SHELXTL'
_computing_structure_refinement 'SHELXL-97 (Sheldrick, 2008)'
_computing_structure_solution 'SHELXS-97 (Sheldrick, 2008)'
_diffrn_ambient_temperature 296(2)
_diffrn_measured_fraction_theta_full 0.999
_diffrn_measured_fraction_theta_max 0.995
_diffrn_measurement_device_type 'Bruker APEX-II CCD'
_diffrn_measurement_method '\f and \w scans'
_diffrn_radiation_monochromator graphite
_diffrn_radiation_source 'fine-focus sealed tube'
_diffrn_radiation_type MoK\a
_diffrn_radiation_wavelength 0.71073
_diffrn_reflns_av_R_equivalents 0.094
_diffrn_reflns_av_sigmaI/netI 0.0531
_diffrn_reflns_limit_h_max 17
_diffrn_reflns_limit_h_min -17
_diffrn_reflns_limit_k_max 18
_diffrn_reflns_limit_k_min 0
_diffrn_reflns_limit_l_max 22
_diffrn_reflns_limit_l_min 0
_diffrn_reflns_number 53003
_diffrn_reflns_theta_full 25.00
_diffrn_reflns_theta_max 26.47
_diffrn_reflns_theta_min 2.04
_exptl_absorpt_coefficient_mu 0.608
_exptl_absorpt_correction_T_max 0.9328
_exptl_absorpt_correction_T_min 0.8400
_exptl_absorpt_process_details 'twinabs v2008/4'
_exptl_crystal_colour orange
_exptl_crystal_density_diffrn 1.467
_exptl_crystal_density_meas ?
_exptl_crystal_density_method 'not measured'
_exptl_crystal_description irregular
_exptl_crystal_F_000 1648
_exptl_crystal_size_max 0.30
_exptl_crystal_size_mid 0.20
_exptl_crystal_size_min 0.12
_refine_diff_density_max 0.562
_refine_diff_density_min -0.321
_refine_diff_density_rms 0.081
_refine_ls_abs_structure_details 'Flack H D (1983), Acta Cryst. A39, 876-881'
_refine_ls_abs_structure_Flack -0.03(7)
_refine_ls_extinction_method none
_refine_ls_goodness_of_fit_ref 1.020
_refine_ls_hydrogen_treatment mixed
_refine_ls_matrix_type full
_refine_ls_number_parameters 420
_refine_ls_number_reflns 3906
_refine_ls_number_restraints 71
_refine_ls_restrained_S_all 1.023
_refine_ls_R_factor_all 0.1038
_refine_ls_R_factor_gt 0.0711
_refine_ls_shift/su_max 0.031
_refine_ls_shift/su_mean 0.003
_refine_ls_structure_factor_coef Fsqd
_refine_ls_weighting_details 'calc w=1/[\s^2^(Fo^2^)+(0.0984P)^2^+10.1136P] where P=(Fo^2^+2Fc^2^)/3'
_refine_ls_weighting_scheme calc
_refine_ls_wR_factor_gt 0.1717
_refine_ls_wR_factor_ref 0.1962
_reflns_number_gt 2861
_reflns_number_total 3906
_reflns_threshold_expression >2sigma(I)
_cod_data_source_file c1dt10387c.txt
_cod_data_source_block e19910t5
_cod_depositor_comments
;
The following automatic conversions were performed:

'_symmetry_cell_setting' value 'Monoclinic' changed to 'monoclinic'
according to /home/saulius/struct/CIF-dictionaries/cif_core.dic
dictionary named 'cif_core.dic' version 2.4.1 from 2010-06-29.

Automatic conversion script
Id: cif_fix_values 1715 2011-07-08 13:25:40Z adriana 

The following automatic conversions were performed:

'_exptl_crystal_density_meas' value 'no' was changed to '?' - the
value is perceived as not measured.

Automatic conversion script
Id: cif_fix_values 3008 2015-01-20 13:52:24Z robertas 
;
_cod_original_cell_volume 3633.9(7)
_cod_original_sg_symbol_H-M C2
_cod_database_code 7016181

loop_
_symmetry_equiv_pos_as_xyz
'x, y, z'
'-x, y, -z'
'x+1/2, y+1/2, z'
'-x+1/2, y+1/2, -z'

loop_
_atom_site_label
_atom_site_type_symbol
_atom_site_fract_x
_atom_site_fract_y
_atom_site_fract_z
_atom_site_U_iso_or_equiv
_atom_site_adp_type
_atom_site_occupancy
_atom_site_symmetry_multiplicity
_atom_site_calc_flag
_atom_site_refinement_flags
_atom_site_disorder_assembly
_atom_site_disorder_group
Fe1 Fe 0.82851(8) 0.9972(3) 0.80289(6) 0.0387(3) Uani 1 1 d . B .
N2 N 0.8031(10) 0.8797(8) 0.7260(7) 0.037(3) Uani 1 1 d . . .
N4 N 0.8046(12) 1.1171(12) 0.7275(8) 0.059(4) Uani 1 1 d . . .
N1 N 0.8505(9) 0.8791(5) 0.8757(4) 0.047(3) Uani 1 1 d G . .
C1 C 0.8769(10) 0.8743(7) 0.9507(5) 0.068(5) Uani 1 1 d G . .
H1A H 0.8965 0.9270 0.9765 0.082 Uiso 1 1 calc R . .
C2 C 0.8740(14) 0.7906(8) 0.9872(5) 0.076(7) Uani 1 1 d GD . .
H2A H 0.8916 0.7874 1.0374 0.092 Uiso 1 1 calc R . .
C3 C 0.8447(15) 0.7119(7) 0.9486(6) 0.123(8) Uani 1 1 d GD . .
H3A H 0.8427 0.6559 0.9730 0.148 Uiso 1 1 calc R . .
C4 C 0.8183(14) 0.7167(6) 0.8736(6) 0.123(8) Uani 1 1 d GD . .
H4A H 0.7987 0.6640 0.8478 0.148 Uiso 1 1 calc R . .
C5 C 0.8212(11) 0.8003(7) 0.8372(4) 0.076(5) Uani 1 1 d G . .
C6 C 0.822(2) 0.8029(12) 0.7580(10) 0.076(7) Uani 1 1 d . . .
H6A H 0.8359 0.7507 0.7312 0.091 Uiso 1 1 calc R . .
C7 C 0.7811(9) 0.8751(10) 0.6482(4) 0.060(5) Uani 1 1 d G A .
C8 C 0.8582(7) 0.8648(11) 0.6034(7) 0.119(10) Uani 1 1 d GD . .
C9 C 0.8401(10) 0.8622(12) 0.5273(7) 0.159(14) Uani 1 1 d G A .
H9A H 0.8916 0.8553 0.4973 0.191 Uiso 1 1 calc R . .
C10 C 0.7450(12) 0.8698(13) 0.4961(4) 0.113(10) Uani 1 1 d GD . .
C11 C 0.6679(9) 0.8801(13) 0.5410(7) 0.133(8) Uani 1 1 d G A .
H11A H 0.6043 0.8852 0.5201 0.159 Uiso 1 1 calc R . .
C12 C 0.6860(8) 0.8827(12) 0.6170(7) 0.133(8) Uani 1 1 d GD . .
C13 C 0.9514(11) 0.9266(13) 0.6153(14) 0.048(6) Uani 0.50 1 d PD A 1
H13A H 0.9790 0.9196 0.6650 0.072 Uiso 0.50 1 calc PR A 1
H13B H 0.9337 0.9896 0.6066 0.072 Uiso 0.50 1 calc PR A 1
H13C H 0.9985 0.9083 0.5817 0.072 Uiso 0.50 1 calc PR A 1
C14 C 0.754(2) 0.8701(18) 0.4106(6) 0.056(5) Uani 0.50 1 d PD A 1
H14A H 0.6901 0.8668 0.3857 0.084 Uiso 0.50 1 calc PR A 1
H14B H 0.7920 0.8182 0.3972 0.084 Uiso 0.50 1 calc PR A 1
H14C H 0.7857 0.9256 0.3967 0.084 Uiso 0.50 1 calc PR A 1
C13' C 0.9531(12) 0.8234(16) 0.6440(13) 0.048(5) Uani 0.50 1 d PD A 2
H13D H 0.9518 0.8335 0.6960 0.072 Uiso 0.50 1 calc PR A 2
H13E H 1.0096 0.8526 0.6265 0.072 Uiso 0.50 1 calc PR A 2
H13F H 0.9557 0.7587 0.6345 0.072 Uiso 0.50 1 calc PR A 2
C14' C 0.678(2) 0.8658(19) 0.4223(9) 0.056(5) Uani 0.50 1 d PD A 2
H14D H 0.7183 0.8580 0.3816 0.084 Uiso 0.50 1 calc PR A 2
H14E H 0.6417 0.9218 0.4162 0.084 Uiso 0.50 1 calc PR A 2
H14F H 0.6338 0.8150 0.4239 0.084 Uiso 0.50 1 calc PR A 2
C15 C 0.5982(9) 0.9179(12) 0.6594(7) 0.076(4) Uani 1 1 d D A .
H15A H 0.5379 0.9025 0.6322 0.114 Uiso 1 1 calc R . .
H15B H 0.6026 0.9833 0.6650 0.114 Uiso 1 1 calc R . .
H15C H 0.6002 0.8896 0.7070 0.114 Uiso 1 1 calc R . .
N3 N 0.8463(9) 1.1230(6) 0.8735(4) 0.050(4) Uani 1 1 d G . .
C16 C 0.8631(10) 1.1235(7) 0.9497(4) 0.050(4) Uani 1 1 d G . .
H16A H 0.8622 1.0688 0.9759 0.060 Uiso 1 1 calc R . .
C17 C 0.8813(15) 1.2059(9) 0.9866(4) 0.098(10) Uani 1 1 d G . .
H17A H 0.8926 1.2063 1.0376 0.118 Uiso 1 1 calc R . .
C18 C 0.8827(15) 1.2877(7) 0.9475(7) 0.128(11) Uani 1 1 d G . .
H18A H 0.8949 1.3428 0.9722 0.153 Uiso 1 1 calc R . .
C19 C 0.8659(14) 1.2871(7) 0.8713(7) 0.104(6) Uani 1 1 d G . .
H19A H 0.8668 1.3418 0.8451 0.125 Uiso 1 1 calc R . .
C20 C 0.8476(12) 1.2048(8) 0.8343(4) 0.104(6) Uani 1 1 d G . .
C21 C 0.804(2) 1.1899(16) 0.7610(13) 0.081(7) Uani 1 1 d . . .
H21A H 0.7722 1.2394 0.7373 0.097 Uiso 1 1 calc R . .
C22 C 0.7774(8) 1.1220(8) 0.6503(4) 0.044(4) Uani 1 1 d GD . .
C23 C 0.8451(7) 1.1114(10) 0.5978(7) 0.091(6) Uani 1 1 d GD . .
C24 C 0.8146(12) 1.1139(11) 0.5234(6) 0.117(9) Uani 1 1 d GD . .
H24A H 0.8599 1.1068 0.4882 0.140 Uiso 1 1 calc R . .
C25 C 0.7164(13) 1.1268(11) 0.5015(4) 0.098(8) Uani 1 1 d GD . .
C26 C 0.6487(8) 1.1374(12) 0.5540(8) 0.22(2) Uani 1 1 d GD . .
H26A H 0.5830 1.1460 0.5394 0.261 Uiso 1 1 calc R . .
C27 C 0.6792(7) 1.1350(10) 0.6284(6) 0.121(10) Uani 1 1 d GD . .
C28 C 0.9549(12) 1.116(2) 0.6282(17) 0.212(14) Uani 1 1 d D . .
H28A H 0.9954 1.1277 0.5883 0.318 Uiso 1 1 calc R . .
H28B H 0.9735 1.0594 0.6515 0.318 Uiso 1 1 calc R . .
H28C H 0.9631 1.1653 0.6634 0.318 Uiso 1 1 calc R . .
C29 C 0.688(3) 1.130(2) 0.4164(7) 0.212(14) Uani 1 1 d D . .
H29A H 0.6179 1.1316 0.4080 0.318 Uiso 1 1 calc R . .
H29B H 0.7124 1.0760 0.3935 0.318 Uiso 1 1 calc R . .
H29C H 0.7153 1.1836 0.3956 0.318 Uiso 1 1 calc R . .
C30 C 0.6118(10) 1.1706(12) 0.6885(7) 0.086(5) Uani 1 1 d D . .
H30A H 0.5452 1.1721 0.6684 0.129 Uiso 1 1 calc R . .
H30B H 0.6319 1.2312 0.7037 0.129 Uiso 1 1 calc R . .
H30C H 0.6172 1.1302 0.7302 0.129 Uiso 1 1 calc R . .
S1 S 1.0667(6) 1.0358(7) 0.8292(4) 0.039(4) Uani 0.358(18) 1 d PD B 1
S2 S 0.6263(7) 0.9607(6) 0.8810(4) 0.034(3) Uani 0.358(18) 1 d PD B 1
S1' S 1.0636(6) 0.9676(8) 0.8314(5) 0.080(4) Uani 0.642(18) 1 d P B 2
S2' S 0.6241(5) 1.0192(11) 0.8839(3) 0.080(5) Uani 0.642(18) 1 d P B 2
O1 O 0.9768(4) 1.0002(12) 0.7867(3) 0.0581(18) Uani 1 1 d D . .
O2 O 1.0629(7) 1.0026(13) 0.9067(4) 0.122(5) Uani 1 1 d D . .
O3 O 1.1174(16) 1.1232(8) 0.8110(12) 0.134(7) Uani 1 1 d D . .
F1 F 1.2392(7) 0.9837(19) 0.8294(10) 0.219(10) Uani 1 1 d D B .
F2 F 1.1595(8) 1.009(2) 0.7269(7) 0.307(18) Uani 1 1 d D B .
F3 F 1.1018(18) 0.8736(13) 0.8209(16) 0.212(11) Uani 1 1 d D B 1
C31 C 1.1532(10) 0.9482(12) 0.7890(9) 0.18(2) Uani 1 1 d D . .
O4 O 0.6797(4) 1.0009(11) 0.8196(3) 0.0546(17) Uani 1 1 d D . .
O5 O 0.6694(5) 1.0015(12) 0.9514(3) 0.076(2) Uani 1 1 d D . .
O6 O 0.5656(15) 0.8753(8) 0.8739(11) 0.150(11) Uani 1 1 d D . .
F4 F 0.4711(5) 0.9891(14) 0.7994(5) 0.141(5) Uani 1 1 d D B .
F5 F 0.4533(6) 1.0002(17) 0.9114(6) 0.192(8) Uani 1 1 d D B .
F6 F 0.5690(18) 1.1260(7) 0.8696(14) 0.194(12) Uani 1 1 d D B 1
C32 C 0.5163(9) 1.0407(10) 0.8603(7) 0.118(9) Uani 1 1 d D . .

loop_
_atom_site_aniso_label
_atom_site_aniso_U_11
_atom_site_aniso_U_22
_atom_site_aniso_U_33
_atom_site_aniso_U_23
_atom_site_aniso_U_13
_atom_site_aniso_U_12
Fe1 0.0435(6) 0.0399(6) 0.0323(5) 0.0003(12) -0.0002(5) 0.0010(15)
N2 0.057(9) 0.026(6) 0.028(6) -0.004(5) 0.001(6) -0.011(6)
N4 0.064(11) 0.073(10) 0.037(8) 0.008(8) -0.012(7) -0.018(9)
N1 0.070(9) 0.019(5) 0.050(8) -0.015(5) -0.014(7) 0.002(6)
C1 0.082(12) 0.086(13) 0.039(9) 0.021(8) 0.017(8) 0.005(10)
C2 0.13(2) 0.054(12) 0.040(11) 0.012(9) -0.009(12) -0.001(12)
C3 0.26(2) 0.053(7) 0.054(7) 0.014(6) -0.023(11) 0.012(10)
C4 0.26(2) 0.053(7) 0.054(7) 0.014(6) -0.023(11) 0.012(10)
C5 0.167(17) 0.023(6) 0.041(7) 0.001(5) 0.025(9) -0.015(8)
C6 0.16(2) 0.032(8) 0.031(8) -0.004(6) -0.014(10) -0.015(10)
C7 0.086(15) 0.048(10) 0.047(10) -0.025(9) 0.001(10) -0.001(10)
C8 0.13(2) 0.18(2) 0.049(11) -0.071(13) 0.025(12) -0.050(17)
C9 0.28(4) 0.15(3) 0.052(12) -0.045(14) 0.043(17) -0.10(3)
C10 0.23(3) 0.071(14) 0.038(9) -0.031(9) 0.001(12) 0.046(15)
C11 0.092(11) 0.22(2) 0.075(10) -0.093(12) -0.045(8) 0.032(12)
C12 0.092(11) 0.22(2) 0.075(10) -0.093(12) -0.045(8) 0.032(12)
C13 0.034(10) 0.053(13) 0.058(14) 0.009(12) 0.008(10) 0.032(10)
C14 0.094(14) 0.057(10) 0.015(6) -0.006(6) -0.007(9) 0.010(12)
C13' 0.033(10) 0.054(14) 0.058(13) -0.010(11) 0.007(9) 0.011(10)
C14' 0.094(14) 0.057(10) 0.015(6) -0.006(6) -0.007(9) 0.010(12)
C15 0.061(8) 0.101(12) 0.063(8) -0.017(8) -0.009(6) 0.002(8)
N3 0.067(9) 0.057(8) 0.026(6) -0.019(6) -0.001(6) 0.006(7)
C16 0.070(9) 0.034(7) 0.043(8) 0.012(6) -0.026(7) -0.010(7)
C17 0.17(3) 0.082(16) 0.044(13) -0.019(11) -0.001(15) -0.025(17)
C18 0.27(3) 0.057(11) 0.056(10) -0.020(9) -0.017(14) -0.009(14)
C19 0.187(16) 0.054(7) 0.066(8) 0.003(6) -0.041(9) -0.009(8)
C20 0.187(16) 0.054(7) 0.066(8) 0.003(6) -0.041(9) -0.009(8)
C21 0.121(18) 0.061(12) 0.060(13) 0.004(10) -0.004(11) 0.013(11)
C22 0.056(10) 0.041(8) 0.035(8) -0.004(7) 0.003(7) -0.022(8)
C23 0.075(12) 0.138(17) 0.060(11) 0.032(11) 0.005(9) 0.027(12)
C24 0.18(2) 0.127(18) 0.055(12) 0.042(11) 0.068(14) 0.080(17)
C25 0.18(2) 0.053(11) 0.051(10) -0.012(8) -0.047(12) 0.009(13)
C26 0.23(3) 0.31(4) 0.095(16) 0.08(2) -0.11(2) -0.20(3)
C27 0.070(11) 0.23(3) 0.064(10) 0.078(14) -0.024(9) -0.050(14)
C28 0.24(3) 0.24(3) 0.15(2) 0.12(2) 0.000(18) 0.04(2)
C29 0.24(3) 0.24(3) 0.15(2) 0.12(2) 0.000(18) 0.04(2)
C30 0.085(10) 0.104(12) 0.066(9) 0.019(9) -0.022(8) 0.001(10)
S1 0.044(7) 0.030(7) 0.038(5) -0.005(5) -0.026(4) 0.007(5)
S2 0.045(6) 0.011(4) 0.047(6) 0.001(5) 0.008(4) 0.010(5)
S1' 0.048(5) 0.105(11) 0.087(6) 0.032(6) 0.003(4) 0.010(5)
S2' 0.051(4) 0.151(14) 0.040(3) -0.010(6) 0.010(3) 0.015(6)
O1 0.038(3) 0.092(5) 0.043(3) -0.010(9) -0.002(3) 0.010(10)
O2 0.102(7) 0.199(13) 0.060(6) -0.066(11) -0.024(5) 0.027(14)
O3 0.20(2) 0.040(7) 0.164(17) 0.010(8) -0.007(15) -0.012(9)
F1 0.063(6) 0.28(3) 0.305(19) -0.08(2) -0.033(8) 0.071(13)
F2 0.094(8) 0.72(5) 0.113(9) 0.11(3) 0.049(7) 0.02(3)
F3 0.18(2) 0.154(19) 0.29(3) 0.007(18) -0.085(19) 0.030(16)
C31 0.045(8) 0.38(7) 0.117(17) 0.06(3) 0.000(10) 0.005(15)
O4 0.044(3) 0.077(5) 0.043(3) 0.008(8) 0.006(2) -0.016(8)
O5 0.079(5) 0.111(7) 0.039(3) 0.013(9) 0.007(3) 0.031(10)
O6 0.27(3) 0.080(12) 0.112(15) 0.012(10) 0.108(18) 0.015(15)
F4 0.066(5) 0.258(16) 0.096(6) -0.033(13) -0.007(5) -0.067(11)
F5 0.083(6) 0.38(2) 0.125(8) 0.08(2) 0.058(6) 0.063(18)
F6 0.27(3) 0.075(11) 0.25(3) -0.012(13) 0.13(2) 0.030(14)
C32 0.052(8) 0.20(3) 0.108(14) 0.022(14) 0.036(9) 0.034(11)

loop_
_atom_type_symbol
_atom_type_description
_atom_type_scat_dispersion_real
_atom_type_scat_dispersion_imag
_atom_type_scat_source
C C 0.0033 0.0016 'International Tables Vol C Tables 4.2.6.8 and 6.1.1.4'
H H 0.0000 0.0000 'International Tables Vol C Tables 4.2.6.8 and 6.1.1.4'
N N 0.0061 0.0033 'International Tables Vol C Tables 4.2.6.8 and 6.1.1.4'
O O 0.0106 0.0060 'International Tables Vol C Tables 4.2.6.8 and 6.1.1.4'
F F 0.0171 0.0103 'International Tables Vol C Tables 4.2.6.8 and 6.1.1.4'
S S 0.1246 0.1234 'International Tables Vol C Tables 4.2.6.8 and 6.1.1.4'
Fe Fe 0.3463 0.8444 'International Tables Vol C Tables 4.2.6.8 and 6.1.1.4'

loop_
_geom_angle_atom_site_label_1
_geom_angle_atom_site_label_2
_geom_angle_atom_site_label_3
_geom_angle
_geom_angle_site_symmetry_1
_geom_angle_site_symmetry_3
_geom_angle_publ_flag
O1 Fe1 O4 177.3(7) . . ?
O1 Fe1 N1 90.5(5) . . ?
O4 Fe1 N1 91.5(5) . . ?
O1 Fe1 N2 92.1(5) . . ?
O4 Fe1 N2 90.1(5) . . ?
N1 Fe1 N2 77.5(4) . . ?
O1 Fe1 N4 89.9(6) . . ?
O4 Fe1 N4 88.2(6) . . ?
N1 Fe1 N4 179.3(5) . . ?
N2 Fe1 N4 101.9(3) . . ?
O1 Fe1 N3 89.9(5) . . ?
O4 Fe1 N3 87.8(5) . . ?
N1 Fe1 N3 107.0(2) . . ?
N2 Fe1 N3 175.1(4) . . ?
N4 Fe1 N3 73.6(5) . . ?
C6 N2 C7 115.6(12) . . ?
C6 N2 Fe1 111.7(10) . . ?
C7 N2 Fe1 132.3(9) . . ?
C21 N4 C22 115.8(17) . . ?
C21 N4 Fe1 112.2(14) . . ?
C22 N4 Fe1 131.3(12) . . ?
C1 N1 C5 120.0 . . ?
C1 N1 Fe1 130.8(4) . . ?
C5 N1 Fe1 108.8(5) . . ?
N1 C1 C2 120.0 . . ?
N1 C1 H1A 120.0 . . ?
C2 C1 H1A 120.0 . . ?
C1 C2 C3 120.0 . . ?
C1 C2 H2A 120.0 . . ?
C3 C2 H2A 120.0 . . ?
C4 C3 C2 120.0 . . ?
C4 C3 H3A 120.0 . . ?
C2 C3 H3A 120.0 . . ?
C5 C4 C3 120.0 . . ?
C5 C4 H4A 120.0 . . ?
C3 C4 H4A 120.0 . . ?
C4 C5 N1 120.0 . . ?
C4 C5 C6 120.2(9) . . ?
N1 C5 C6 117.4(9) . . ?
N2 C6 C5 117.5(14) . . ?
N2 C6 H6A 121.3 . . ?
C5 C6 H6A 121.3 . . ?
C8 C7 C12 120.0 . . ?
C8 C7 N2 118.2(11) . . ?
C12 C7 N2 121.8(11) . . ?
C9 C8 C7 120.0 . . ?
C9 C8 C13 103.9(13) . . ?
C7 C8 C13 120.3(12) . . ?
C9 C8 C13' 122.8(12) . . ?
C7 C8 C13' 113.8(12) . . ?
C13 C8 C13' 61.0(13) . . ?
C8 C9 C10 120.0 . . ?
C8 C9 H9A 120.0 . . ?
C10 C9 H9A 120.0 . . ?
C9 C10 C11 120.0 . . ?
C9 C10 C14 105.4(14) . . ?
C11 C10 C14 134.5(14) . . ?
C9 C10 C14' 144.9(14) . . ?
C11 C10 C14' 94.9(14) . . ?
C14 C10 C14' 40.1(14) . . ?
C12 C11 C10 120.0 . . ?
C12 C11 H11A 120.0 . . ?
C10 C11 H11A 120.0 . . ?
C11 C12 C7 120.0 . . ?
C11 C12 C15 114.4(10) . . ?
C7 C12 C15 123.9(9) . . ?
C8 C13 H13A 109.5 . . ?
C8 C13 H13B 109.5 . . ?
H13A C13 H13B 109.5 . . ?
C8 C13 H13C 109.5 . . ?
H13A C13 H13C 109.5 . . ?
H13B C13 H13C 109.5 . . ?
C10 C14 H14A 109.5 . . ?
C10 C14 H14B 109.5 . . ?
H14A C14 H14B 109.5 . . ?
C10 C14 H14C 109.5 . . ?
H14A C14 H14C 109.5 . . ?
H14B C14 H14C 109.5 . . ?
C8 C13' H13D 109.5 . . ?
C8 C13' H13E 109.5 . . ?
H13D C13' H13E 109.5 . . ?
C8 C13' H13F 109.5 . . ?
H13D C13' H13F 109.5 . . ?
H13E C13' H13F 109.5 . . ?
C10 C14' H14D 109.5 . . ?
C10 C14' H14E 109.5 . . ?
H14D C14' H14E 109.5 . . ?
C10 C14' H14F 109.5 . . ?
H14D C14' H14F 109.5 . . ?
H14E C14' H14F 109.5 . . ?
C12 C15 H15A 109.5 . . ?
C12 C15 H15B 109.5 . . ?
H15A C15 H15B 109.5 . . ?
C12 C15 H15C 109.5 . . ?
H15A C15 H15C 109.5 . . ?
H15B C15 H15C 109.5 . . ?
C16 N3 C20 120.0 . . ?
C16 N3 Fe1 125.5(5) . . ?
C20 N3 Fe1 114.3(5) . . ?
C17 C16 N3 120.0 . . ?
C17 C16 H16A 120.0 . . ?
N3 C16 H16A 120.0 . . ?
C16 C17 C18 120.0 . . ?
C16 C17 H17A 120.0 . . ?
C18 C17 H17A 120.0 . . ?
C19 C18 C17 120.0 . . ?
C19 C18 H18A 120.0 . . ?
C17 C18 H18A 120.0 . . ?
C20 C19 C18 120.0 . . ?
C20 C19 H19A 120.0 . . ?
C18 C19 H19A 120.0 . . ?
C19 C20 N3 120.0 . . ?
C19 C20 C21 128.8(11) . . ?
N3 C20 C21 109.1(11) . . ?
N4 C21 C20 125(2) . . ?
N4 C21 H21A 117.5 . . ?
C20 C21 H21A 117.5 . . ?
C23 C22 C27 120.0 . . ?
C23 C22 N4 122.1(12) . . ?
C27 C22 N4 117.9(11) . . ?
C22 C23 C24 120.0 . . ?
C22 C23 C28 115.1(15) . . ?
C24 C23 C28 123.8(15) . . ?
C25 C24 C23 120.0 . . ?
C25 C24 H24A 120.0 . . ?
C23 C24 H24A 120.0 . . ?
C26 C25 C24 120.0 . . ?
C26 C25 C29 122.9(18) . . ?
C24 C25 C29 117.1(18) . . ?
C25 C26 C27 120.0 . . ?
C25 C26 H26A 120.0 . . ?
C27 C26 H26A 120.0 . . ?
C26 C27 C22 120.0 . . ?
C26 C27 C30 121.4(10) . . ?
C22 C27 C30 116.9(10) . . ?
C23 C28 H28A 109.5 . . ?
C23 C28 H28B 109.5 . . ?
H28A C28 H28B 109.5 . . ?
C23 C28 H28C 109.5 . . ?
H28A C28 H28C 109.5 . . ?
H28B C28 H28C 109.5 . . ?
C25 C29 H29A 109.5 . . ?
C25 C29 H29B 109.5 . . ?
H29A C29 H29B 109.5 . . ?
C25 C29 H29C 109.5 . . ?
H29A C29 H29C 109.5 . . ?
H29B C29 H29C 109.5 . . ?
C27 C30 H30A 109.5 . . ?
C27 C30 H30B 109.5 . . ?
H30A C30 H30B 109.5 . . ?
C27 C30 H30C 109.5 . . ?
H30A C30 H30C 109.5 . . ?
H30B C30 H30C 109.5 . . ?
O2 S1 O1 107.0(7) . . ?
O2 S1 O3 122.1(13) . . ?
O1 S1 O3 123.8(12) . . ?
O2 S1 C31 102.1(8) . . ?
O1 S1 C31 94.7(7) . . ?
O3 S1 C31 99.8(8) . . ?
O5 S2 O6 126.0(12) . . ?
O5 S2 O4 107.5(7) . . ?
O6 S2 O4 123.9(10) . . ?
O5 S2 C32 100.6(7) . . ?
O6 S2 C32 93.6(8) . . ?
O4 S2 C32 92.0(7) . . ?
O2 S1' O1 110.3(7) . . ?
O2 S1' C31 126.8(8) . . ?
O1 S1' C31 115.4(8) . . ?
O5 S2' O4 117.2(7) . . ?
O5 S2' C32 131.0(7) . . ?
O4 S2' C32 111.0(6) . . ?
S1' O1 S1 39.1(3) . . ?
S1' O1 Fe1 132.5(7) . . ?
S1 O1 Fe1 135.3(6) . . ?
S1' O2 S1 39.3(3) . . ?
F1 C31 F3 118(2) . . ?
F1 C31 F2 95.0(14) . . ?
F3 C31 F2 147(2) . . ?
F1 C31 S1' 109.6(12) . . ?
F3 C31 S1' 60.0(11) . . ?
F2 C31 S1' 112.4(10) . . ?
F1 C31 S1 94.2(11) . . ?
F3 C31 S1 90.7(12) . . ?
F2 C31 S1 88.1(10) . . ?
S1' C31 S1 30.9(5) . . ?
S2' O4 S2 33.5(5) . . ?
S2' O4 Fe1 133.8(5) . . ?
S2 O4 Fe1 129.4(7) . . ?
S2' O5 S2 34.4(5) . . ?
F5 C32 F4 92.2(10) . . ?
F5 C32 F6 126.6(17) . . ?
F4 C32 F6 136.4(17) . . ?
F5 C32 S2' 110.2(9) . . ?
F4 C32 S2' 117.3(10) . . ?
F6 C32 S2' 71.3(9) . . ?
F5 C32 S2 97.1(8) . . ?
F4 C32 S2 97.1(8) . . ?
F6 C32 S2 96.8(8) . . ?
S2' C32 S2 25.7(6) . . ?

loop_
_geom_bond_atom_site_label_1
_geom_bond_atom_site_label_2
_geom_bond_distance
_geom_bond_site_symmetry_2
_geom_bond_publ_flag
Fe1 O1 2.077(6) . ?
Fe1 O4 2.087(6) . ?
Fe1 N1 2.181(8) . ?
Fe1 N2 2.224(11) . ?
Fe1 N4 2.233(15) . ?
Fe1 N3 2.242(8) . ?
N2 C6 1.28(2) . ?
N2 C7 1.430(14) . ?
N4 C21 1.22(3) . ?
N4 C22 1.430(16) . ?
N1 C1 1.3900 . ?
N1 C5 1.3900 . ?
C1 C2 1.3900 . ?
C1 H1A 0.9300 . ?
C2 C3 1.3900 . ?
C2 H2A 0.9300 . ?
C3 C4 1.3900 . ?
C3 H3A 0.9300 . ?
C4 C5 1.3900 . ?
C4 H4A 0.9300 . ?
C5 C6 1.444(19) . ?
C6 H6A 0.9300 . ?
C7 C8 1.3900 . ?
C7 C12 1.3900 . ?
C8 C9 1.3900 . ?
C8 C13 1.566(8) . ?
C8 C13' 1.572(8) . ?
C9 C10 1.3900 . ?
C9 H9A 0.9300 . ?
C10 C11 1.3900 . ?
C10 C14 1.572(8) . ?
C10 C14' 1.573(8) . ?
C11 C12 1.3900 . ?
C11 H11A 0.9300 . ?
C12 C15 1.564(7) . ?
C13 H13A 0.9600 . ?
C13 H13B 0.9600 . ?
C13 H13C 0.9600 . ?
C14 H14A 0.9600 . ?
C14 H14B 0.9600 . ?
C14 H14C 0.9600 . ?
C13' H13D 0.9600 . ?
C13' H13E 0.9600 . ?
C13' H13F 0.9600 . ?
C14' H14D 0.9600 . ?
C14' H14E 0.9600 . ?
C14' H14F 0.9600 . ?
C15 H15A 0.9600 . ?
C15 H15B 0.9600 . ?
C15 H15C 0.9600 . ?
N3 C16 1.3900 . ?
N3 C20 1.3900 . ?
C16 C17 1.3900 . ?
C16 H16A 0.9300 . ?
C17 C18 1.3900 . ?
C17 H17A 0.9300 . ?
C18 C19 1.3900 . ?
C18 H18A 0.9300 . ?
C19 C20 1.3900 . ?
C19 H19A 0.9300 . ?
C20 C21 1.44(3) . ?
C21 H21A 0.9300 . ?
C22 C23 1.3900 . ?
C22 C27 1.3900 . ?
C23 C24 1.3900 . ?
C23 C28 1.570(8) . ?
C24 C25 1.3900 . ?
C24 H24A 0.9300 . ?
C25 C26 1.3900 . ?
C25 C29 1.573(8) . ?
C26 C27 1.3900 . ?
C26 H26A 0.9300 . ?
C27 C30 1.572(7) . ?
C28 H28A 0.9600 . ?
C28 H28B 0.9600 . ?
C28 H28C 0.9600 . ?
C29 H29A 0.9600 . ?
C29 H29B 0.9600 . ?
C29 H29C 0.9600 . ?
C30 H30A 0.9600 . ?
C30 H30B 0.9600 . ?
C30 H30C 0.9600 . ?
S1 O2 1.496(6) . ?
S1 O1 1.501(6) . ?
S1 O3 1.501(6) . ?
S1 C31 1.924(17) . ?
S2 O5 1.497(6) . ?
S2 O6 1.498(7) . ?
S2 O4 1.500(6) . ?
S2 C32 1.923(17) . ?
S1' O2 1.463(13) . ?
S1' O1 1.473(10) . ?
S1' C31 1.525(19) . ?
S2' O5 1.364(9) . ?
S2' O4 1.467(9) . ?
S2' C32 1.542(15) . ?
F1 C31 1.440(9) . ?
F2 C31 1.443(9) . ?
F3 C31 1.441(9) . ?
F4 C32 1.443(9) . ?
F5 C32 1.442(9) . ?
F6 C32 1.443(9) . ?

loop_
_geom_torsion_atom_site_label_1
_geom_torsion_atom_site_label_2
_geom_torsion_atom_site_label_3
_geom_torsion_atom_site_label_4
_geom_torsion
_geom_torsion_site_symmetry_1
_geom_torsion_site_symmetry_2
_geom_torsion_site_symmetry_3
_geom_torsion_site_symmetry_4
_geom_torsion_publ_flag
O1 Fe1 N2 C6 83.8(16) . . . . ?
O4 Fe1 N2 C6 -97.7(16) . . . . ?
N1 Fe1 N2 C6 -6.2(15) . . . . ?
N4 Fe1 N2 C6 174.2(17) . . . . ?
N3 Fe1 N2 C6 -162(5) . . . . ?
O1 Fe1 N2 C7 -88.0(14) . . . . ?
O4 Fe1 N2 C7 90.5(14) . . . . ?
N1 Fe1 N2 C7 -178.0(15) . . . . ?
N4 Fe1 N2 C7 2.4(12) . . . . ?
N3 Fe1 N2 C7 26(7) . . . . ?
O1 Fe1 N4 C21 -96.2(18) . . . . ?
O4 Fe1 N4 C21 82.0(19) . . . . ?
N1 Fe1 N4 C21 140(49) . . . . ?
N2 Fe1 N4 C21 172(2) . . . . ?
N3 Fe1 N4 C21 -6.3(18) . . . . ?
O1 Fe1 N4 C22 93.8(15) . . . . ?
O4 Fe1 N4 C22 -88.0(15) . . . . ?
N1 Fe1 N4 C22 -30(51) . . . . ?
N2 Fe1 N4 C22 1.7(13) . . . . ?
N3 Fe1 N4 C22 -176.3(16) . . . . ?
O1 Fe1 N1 C1 86.0(10) . . . . ?
O4 Fe1 N1 C1 -92.2(10) . . . . ?
N2 Fe1 N1 C1 178.0(10) . . . . ?
N4 Fe1 N1 C1 -150(50) . . . . ?
N3 Fe1 N1 C1 -4.0(9) . . . . ?
O1 Fe1 N1 C5 -101.8(7) . . . . ?
O4 Fe1 N1 C5 80.0(7) . . . . ?
N2 Fe1 N1 C5 -9.7(7) . . . . ?
N4 Fe1 N1 C5 22(50) . . . . ?
N3 Fe1 N1 C5 168.2(7) . . . . ?
C5 N1 C1 C2 0.0 . . . . ?
Fe1 N1 C1 C2 171.5(10) . . . . ?
N1 C1 C2 C3 0.0 . . . . ?
C1 C2 C3 C4 0.0 . . . . ?
C2 C3 C4 C5 0.0 . . . . ?
C3 C4 C5 N1 0.0 . . . . ?
C3 C4 C5 C6 162.0(18) . . . . ?
C1 N1 C5 C4 0.0 . . . . ?
Fe1 N1 C5 C4 -173.2(8) . . . . ?
C1 N1 C5 C6 -162.4(18) . . . . ?
Fe1 N1 C5 C6 24.3(16) . . . . ?
C7 N2 C6 C5 -165.3(17) . . . . ?
Fe1 N2 C6 C5 21(3) . . . . ?
C4 C5 C6 N2 164.9(16) . . . . ?
N1 C5 C6 N2 -33(3) . . . . ?
C6 N2 C7 C8 -77.7(19) . . . . ?
Fe1 N2 C7 C8 93.8(14) . . . . ?
C6 N2 C7 C12 103.8(19) . . . . ?
Fe1 N2 C7 C12 -84.6(15) . . . . ?
C12 C7 C8 C9 0.0 . . . . ?
N2 C7 C8 C9 -178.5(12) . . . . ?
C12 C7 C8 C13 131.1(15) . . . . ?
N2 C7 C8 C13 -47.4(16) . . . . ?
C12 C7 C8 C13' -159.7(15) . . . . ?
N2 C7 C8 C13' 21.7(16) . . . . ?
C7 C8 C9 C10 0.0 . . . . ?
C13 C8 C9 C10 -137.9(12) . . . . ?
C13' C8 C9 C10 157.9(16) . . . . ?
C8 C9 C10 C11 0.0 . . . . ?
C8 C9 C10 C14 176.6(15) . . . . ?
C8 C9 C10 C14' -174(3) . . . . ?
C9 C10 C11 C12 0.0 . . . . ?
C14 C10 C11 C12 -175(2) . . . . ?
C14' C10 C11 C12 176.6(15) . . . . ?
C10 C11 C12 C7 0.0 . . . . ?
C10 C11 C12 C15 165.9(15) . . . . ?
C8 C7 C12 C11 0.0 . . . . ?
N2 C7 C12 C11 178.5(13) . . . . ?
C8 C7 C12 C15 -164.5(16) . . . . ?
N2 C7 C12 C15 14.0(17) . . . . ?
O1 Fe1 N3 C16 -93.5(9) . . . . ?
O4 Fe1 N3 C16 87.9(9) . . . . ?
N1 Fe1 N3 C16 -3.0(8) . . . . ?
N2 Fe1 N3 C16 153(5) . . . . ?
N4 Fe1 N3 C16 176.6(10) . . . . ?
O1 Fe1 N3 C20 81.2(7) . . . . ?
O4 Fe1 N3 C20 -97.5(7) . . . . ?
N1 Fe1 N3 C20 171.7(7) . . . . ?
N2 Fe1 N3 C20 -33(6) . . . . ?
N4 Fe1 N3 C20 -8.7(7) . . . . ?
C20 N3 C16 C17 0.0 . . . . ?
Fe1 N3 C16 C17 174.4(9) . . . . ?
N3 C16 C17 C18 0.0 . . . . ?
C16 C17 C18 C19 0.0 . . . . ?
C17 C18 C19 C20 0.0 . . . . ?
C18 C19 C20 N3 0.0 . . . . ?
C18 C19 C20 C21 162(2) . . . . ?
C16 N3 C20 C19 0.0 . . . . ?
Fe1 N3 C20 C19 -175.0(8) . . . . ?
C16 N3 C20 C21 -165.0(18) . . . . ?
Fe1 N3 C20 C21 20.0(16) . . . . ?
C22 N4 C21 C20 -166(2) . . . . ?
Fe1 N4 C21 C20 22(3) . . . . ?
C19 C20 C21 N4 167.1(19) . . . . ?
N3 C20 C21 N4 -30(3) . . . . ?
C21 N4 C22 C23 108(2) . . . . ?
Fe1 N4 C22 C23 -82.0(15) . . . . ?
C21 N4 C22 C27 -74(2) . . . . ?
Fe1 N4 C22 C27 96.1(15) . . . . ?
C27 C22 C23 C24 0.0 . . . . ?
N4 C22 C23 C24 178.0(13) . . . . ?
C27 C22 C23 C28 168.7(15) . . . . ?
N4 C22 C23 C28 -13.3(18) . . . . ?
C22 C23 C24 C25 0.0 . . . . ?
C28 C23 C24 C25 -167.6(17) . . . . ?
C23 C24 C25 C26 0.0 . . . . ?
C23 C24 C25 C29 179.4(15) . . . . ?
C24 C25 C26 C27 0.0 . . . . ?
C29 C25 C26 C27 -179.3(16) . . . . ?
C25 C26 C27 C22 0.0 . . . . ?
C25 C26 C27 C30 164.4(13) . . . . ?
C23 C22 C27 C26 0.0 . . . . ?
N4 C22 C27 C26 -178.1(12) . . . . ?
C23 C22 C27 C30 -165.1(12) . . . . ?
N4 C22 C27 C30 16.8(15) . . . . ?
O2 S1' O1 S1 62.4(8) . . . . ?
C31 S1' O1 S1 -89.6(13) . . . . ?
O2 S1' O1 Fe1 -51.2(17) . . . . ?
C31 S1' O1 Fe1 156.8(11) . . . . ?
O2 S1 O1 S1' -58.2(8) . . . . ?
O3 S1 O1 S1' 151.0(18) . . . . ?
C31 S1 O1 S1' 45.9(9) . . . . ?
O2 S1 O1 Fe1 48.0(17) . . . . ?
O3 S1 O1 Fe1 -102.7(15) . . . . ?
C31 S1 O1 Fe1 152.2(13) . . . . ?
O4 Fe1 O1 S1' 113(6) . . . . ?
N1 Fe1 O1 S1' -24.9(13) . . . . ?
N2 Fe1 O1 S1' -102.4(13) . . . . ?
N4 Fe1 O1 S1' 155.7(14) . . . . ?
N3 Fe1 O1 S1' 82.0(13) . . . . ?
O4 Fe1 O1 S1 57(6) . . . . ?
N1 Fe1 O1 S1 -80.1(14) . . . . ?
N2 Fe1 O1 S1 -157.6(14) . . . . ?
N4 Fe1 O1 S1 100.5(14) . . . . ?
N3 Fe1 O1 S1 26.8(14) . . . . ?
O1 S1' O2 S1 -62.3(8) . . . . ?
C31 S1' O2 S1 85.7(15) . . . . ?
O1 S1 O2 S1' 58.4(8) . . . . ?
O3 S1 O2 S1' -150.2(17) . . . . ?
C31 S1 O2 S1' -40.3(8) . . . . ?
O2 S1' C31 F1 -10(2) . . . . ?
O1 S1' C31 F1 137.0(17) . . . . ?
O2 S1' C31 F3 102.4(19) . . . . ?
O1 S1' C31 F3 -111.1(18) . . . . ?
O2 S1' C31 F2 -114(2) . . . . ?
O1 S1' C31 F2 32.7(19) . . . . ?
O2 S1' C31 S1 -73.1(12) . . . . ?
O1 S1' C31 S1 73.5(9) . . . . ?
O2 S1 C31 F1 -72.2(15) . . . . ?
O1 S1 C31 F1 179.3(14) . . . . ?
O3 S1 C31 F1 53.8(16) . . . . ?
O2 S1 C31 F3 46.1(15) . . . . ?
O1 S1 C31 F3 -62.4(15) . . . . ?
O3 S1 C31 F3 172.2(11) . . . . ?
O2 S1 C31 F2 -167.1(12) . . . . ?
O1 S1 C31 F2 84.4(12) . . . . ?
O3 S1 C31 F2 -41.1(15) . . . . ?
O2 S1 C31 S1' 50.0(8) . . . . ?
O1 S1 C31 S1' -58.5(8) . . . . ?
O3 S1 C31 S1' 176.1(14) . . . . ?
O5 S2' O4 S2 72.0(12) . . . . ?
C32 S2' O4 S2 -98.5(16) . . . . ?
O5 S2' O4 Fe1 -26(2) . . . . ?
C32 S2' O4 Fe1 163.2(11) . . . . ?
O5 S2 O4 S2' -54.0(7) . . . . ?
O6 S2 O4 S2' 143.5(18) . . . . ?
C32 S2 O4 S2' 47.8(9) . . . . ?
O5 S2 O4 Fe1 58.5(14) . . . . ?
O6 S2 O4 Fe1 -104.1(14) . . . . ?
C32 S2 O4 Fe1 160.2(10) . . . . ?
O1 Fe1 O4 S2' -72(6) . . . . ?
N1 Fe1 O4 S2' 65.3(16) . . . . ?
N2 Fe1 O4 S2' 142.8(16) . . . . ?
N4 Fe1 O4 S2' -115.3(16) . . . . ?
N3 Fe1 O4 S2' -41.7(16) . . . . ?
O1 Fe1 O4 S2 -117(6) . . . . ?
N1 Fe1 O4 S2 20.4(12) . . . . ?
N2 Fe1 O4 S2 97.9(12) . . . . ?
N4 Fe1 O4 S2 -160.2(12) . . . . ?
N3 Fe1 O4 S2 -86.5(12) . . . . ?
O4 S2' O5 S2 -68.6(12) . . . . ?
C32 S2' O5 S2 100(2) . . . . ?
O6 S2 O5 S2' -139.7(18) . . . . ?
O4 S2 O5 S2' 58.2(8) . . . . ?
C32 S2 O5 S2' -37.4(9) . . . . ?
O5 S2' C32 F5 -27(2) . . . . ?
O4 S2' C32 F5 141.7(15) . . . . ?
O5 S2' C32 F4 -130.8(18) . . . . ?
O4 S2' C32 F4 38.0(18) . . . . ?
O5 S2' C32 F6 96(2) . . . . ?
O4 S2' C32 F6 -95.2(16) . . . . ?
O5 S2' C32 S2 -89.7(19) . . . . ?
O4 S2' C32 S2 79.1(11) . . . . ?
O5 S2 C32 F5 -78.5(12) . . . . ?
O6 S2 C32 F5 49.2(13) . . . . ?
O4 S2 C32 F5 173.3(11) . . . . ?
O5 S2 C32 F4 -171.6(9) . . . . ?
O6 S2 C32 F4 -44.0(11) . . . . ?
O4 S2 C32 F4 80.2(9) . . . . ?
O5 S2 C32 F6 49.9(13) . . . . ?
O6 S2 C32 F6 177.5(9) . . . . ?
O4 S2 C32 F6 -58.4(12) . . . . ?
O5 S2 C32 S2' 44.4(7) . . . . ?
O6 S2 C32 S2' 172.0(13) . . . . ?
O4 S2 C32 S2' -63.8(8) . . . . ?
